data_4102811
loop_
_publ_author_name
'Shunxi Dong'
'Xiaohua Liu'
'Xiaohong Chen'
'Fang Mei'
'Yulong Zhang'
'Bo Gao'
'Lili Lin'
'Xiaoming Feng'

_publ_section_title
;
 Chiral Bisguanidine-Catalyzed Inverse-Electron-Demand Hetero-Diels-Alder
 Reaction of Chalcones with Azlactones
;
_journal_name_full 'Journal of the American Chemical Society'
_journal_page_first 10650
_journal_page_last 10651
_journal_paper_doi 10.1021/ja1046928
_journal_volume 132
_journal_year 2010
_chemical_absolute_configuration ad
_chemical_formula_moiety 'C31 H24 Cl N O3, C H2 Cl2'
_chemical_formula_sum 'C32 H26 Cl3 N O3'
_chemical_formula_weight 578.89
_chemical_name_systematic
; 
 ? 
;
_space_group_IT_number 4
_symmetry_cell_setting monoclinic
_symmetry_space_group_name_Hall 'P 2yb'
_symmetry_space_group_name_H-M 'P 1 21 1'
_atom_sites_solution_hydrogens geom
_atom_sites_solution_primary direct
_atom_sites_solution_secondary difmap
_audit_creation_method SHELXL-97
_cell_angle_alpha 90.00
_cell_angle_beta 117.80(3)
_cell_angle_gamma 90.00
_cell_formula_units_Z 2
_cell_length_a 11.845(3)
_cell_length_b 10.783(2)
_cell_length_c 12.350(3)
_cell_measurement_reflns_used 896
_cell_measurement_temperature 173(2)
_cell_measurement_theta_max 27.48
_cell_measurement_theta_min 2.17
_cell_volume 1395.3(7)
_computing_cell_refinement 'CrystalClear (Rigaku Inc., 2008)'
_computing_data_collection 'CrystalClear (Rigaku Inc., 2008)'
_computing_data_reduction 'CrystalClear (Rigaku Inc., 2008)'
_computing_molecular_graphics 'XP in Siemens SHELXTL (Sheldrick, 1994)'
_computing_publication_material 'SHELX97 (Sheldrick, 1997)'
_computing_structure_refinement 'SHELXL-97 (Sheldrick, 1997)'
_computing_structure_solution 'SHELXS-97 (Sheldrick, 1990)'
_diffrn_ambient_temperature 173(2)
_diffrn_measured_fraction_theta_full 0.998
_diffrn_measured_fraction_theta_max 0.998
_diffrn_measurement_device_type 'Saturn724+ CCD'
_diffrn_measurement_method '\w scans at fixed \c = 45\%'
_diffrn_radiation_monochromator graphite
_diffrn_radiation_source 'sealed tube'
_diffrn_radiation_type MoK\a
_diffrn_radiation_wavelength 0.71073
_diffrn_reflns_av_R_equivalents 0.0515
_diffrn_reflns_av_sigmaI/netI 0.0673
_diffrn_reflns_limit_h_max 15
_diffrn_reflns_limit_h_min -14
_diffrn_reflns_limit_k_max 11
_diffrn_reflns_limit_k_min -14
_diffrn_reflns_limit_l_max 16
_diffrn_reflns_limit_l_min -16
_diffrn_reflns_number 12515
_diffrn_reflns_theta_full 27.48
_diffrn_reflns_theta_max 27.48
_diffrn_reflns_theta_min 2.71
_exptl_absorpt_coefficient_mu 0.363
_exptl_absorpt_correction_T_max 0.9475
_exptl_absorpt_correction_T_min 0.8957
_exptl_absorpt_correction_type numerical
_exptl_absorpt_process_details 'CrystalClear (Rigaku Inc., 2008)'
_exptl_crystal_colour colorless
_exptl_crystal_density_diffrn 1.378
_exptl_crystal_density_method 'not measured'
_exptl_crystal_description block
_exptl_crystal_F_000 600
_exptl_crystal_size_max 0.31
_exptl_crystal_size_mid 0.21
_exptl_crystal_size_min 0.15
_refine_diff_density_max 0.252
_refine_diff_density_min -0.271
_refine_diff_density_rms 0.050
_refine_ls_abs_structure_details 'Flack H D (1983), Acta Cryst. A39, 876-881'
_refine_ls_abs_structure_Flack -0.03(7)
_refine_ls_extinction_method none
_refine_ls_goodness_of_fit_ref 1.098
_refine_ls_hydrogen_treatment constr
_refine_ls_matrix_type full
_refine_ls_number_parameters 352
_refine_ls_number_reflns 5713
_refine_ls_number_restraints 1
_refine_ls_restrained_S_all 1.098
_refine_ls_R_factor_all 0.0736
_refine_ls_R_factor_gt 0.0636
_refine_ls_shift/su_max 0.000
_refine_ls_shift/su_mean 0.000
_refine_ls_structure_factor_coef Fsqd
_refine_ls_weighting_details 'calc w=1/[\s^2^(Fo^2^)+(0.0297P)^2^+0.7801P] where P=(Fo^2^+2Fc^2^)/3'
_refine_ls_weighting_scheme calc
_refine_ls_wR_factor_gt 0.1198
_refine_ls_wR_factor_ref 0.1265
_reflns_number_gt 4959
_reflns_number_total 5713
_reflns_threshold_expression >2sigma(I)
_cod_data_source_file ja1046928_si_002.cif
_cod_data_source_block sa505
_cod_original_cell_volume 1395.3(6)
_cod_database_code 4102811

loop_
_symmetry_equiv_pos_as_xyz
'x, y, z'
'-x, y+1/2, -z'

loop_
_atom_site_label
_atom_site_type_symbol
_atom_site_fract_x
_atom_site_fract_y
_atom_site_fract_z
_atom_site_U_iso_or_equiv
_atom_site_adp_type
_atom_site_occupancy
_atom_site_symmetry_multiplicity
_atom_site_calc_flag
_atom_site_refinement_flags
Cl1 Cl 0.77782(11) 0.06626(10) 0.81926(10) 0.0536(3) Uani 1 1 d .
Cl2 Cl 1.15126(12) -0.57866(13) 0.85893(12) 0.0645(4) Uani 1 1 d .
Cl3 Cl 1.19120(13) -0.84078(14) 0.92640(13) 0.0680(4) Uani 1 1 d .
O1 O 0.8031(2) -0.6181(2) 0.7118(2) 0.0318(6) Uani 1 1 d .
O2 O 0.7537(2) -0.5817(2) 0.8604(2) 0.0312(5) Uani 1 1 d .
O3 O 0.4613(3) -0.2631(2) 0.6037(2) 0.0352(6) Uani 1 1 d .
N1 N 0.5935(3) -0.3975(3) 0.7495(3) 0.0263(6) Uani 1 1 d .
H1A H 0.6263 -0.4177 0.8274 0.032 Uiso 1 1 calc R
C1 C 0.6401(3) -0.4611(3) 0.6748(3) 0.0245(7) Uani 1 1 d .
C2 C 0.7117(3) -0.3744(3) 0.6261(3) 0.0273(7) Uani 1 1 d .
H2A H 0.6455 -0.3247 0.5575 0.033 Uiso 1 1 calc R
C3 C 0.7755(3) -0.4550(4) 0.5725(3) 0.0304(8) Uani 1 1 d .
H3A H 0.7910 -0.4221 0.5093 0.036 Uiso 1 1 calc R
C4 C 0.8115(3) -0.5705(4) 0.6093(3) 0.0293(8) Uani 1 1 d .
C5 C 0.7361(3) -0.5565(3) 0.7588(3) 0.0270(7) Uani 1 1 d .
C6 C 0.5021(3) -0.3084(3) 0.7061(3) 0.0272(7) Uani 1 1 d .
C7 C 0.4570(3) -0.2656(4) 0.7955(3) 0.0312(8) Uani 1 1 d .
C8 C 0.4354(4) -0.3471(4) 0.8711(4) 0.0388(9) Uani 1 1 d .
H8A H 0.4507 -0.4333 0.8690 0.047 Uiso 1 1 calc R
C9 C 0.3914(4) -0.3015(4) 0.9496(4) 0.0470(11) Uani 1 1 d .
H9A H 0.3758 -0.3565 1.0011 0.056 Uiso 1 1 calc R
C10 C 0.3704(4) -0.1759(5) 0.9526(4) 0.0540(13) Uani 1 1 d .
H10A H 0.3414 -0.1447 1.0072 0.065 Uiso 1 1 calc R
C11 C 0.3911(4) -0.0958(5) 0.8775(4) 0.0518(12) Uani 1 1 d .
H11A H 0.3773 -0.0094 0.8808 0.062 Uiso 1 1 calc R
C12 C 0.4319(4) -0.1408(4) 0.7972(4) 0.0413(10) Uani 1 1 d .
H12A H 0.4428 -0.0857 0.7428 0.050 Uiso 1 1 calc R
C13 C 0.5295(3) -0.5306(3) 0.5671(3) 0.0284(8) Uani 1 1 d .
H13A H 0.4725 -0.4690 0.5070 0.034 Uiso 1 1 calc R
H13B H 0.5656 -0.5835 0.5254 0.034 Uiso 1 1 calc R
C14 C 0.4524(3) -0.6101(3) 0.6083(3) 0.0299(8) Uani 1 1 d .
C15 C 0.4983(4) -0.7243(4) 0.6648(4) 0.0374(9) Uani 1 1 d .
H15A H 0.5780 -0.7540 0.6743 0.045 Uiso 1 1 calc R
C16 C 0.4296(5) -0.7949(4) 0.7070(4) 0.0482(11) Uani 1 1 d .
H16A H 0.4629 -0.8718 0.7468 0.058 Uiso 1 1 calc R
C17 C 0.3125(5) -0.7538(5) 0.6915(4) 0.0524(13) Uani 1 1 d .
H17A H 0.2658 -0.8021 0.7212 0.063 Uiso 1 1 calc R
C18 C 0.2634(5) -0.6429(5) 0.6332(4) 0.0516(12) Uani 1 1 d .
H18A H 0.1816 -0.6158 0.6201 0.062 Uiso 1 1 calc R
C19 C 0.3340(4) -0.5712(4) 0.5937(4) 0.0404(9) Uani 1 1 d .
H19A H 0.3009 -0.4936 0.5557 0.048 Uiso 1 1 calc R
C20 C 0.8004(3) -0.2831(3) 0.7210(3) 0.0275(7) Uani 1 1 d .
C21 C 0.7572(4) -0.1642(4) 0.7254(3) 0.0312(8) Uani 1 1 d .
H21A H 0.6731 -0.1402 0.6681 0.037 Uiso 1 1 calc R
C22 C 0.8363(4) -0.0808(4) 0.8129(3) 0.0362(8) Uani 1 1 d .
C23 C 0.9595(4) -0.1128(4) 0.8990(4) 0.0433(10) Uani 1 1 d .
H23A H 1.0125 -0.0549 0.9592 0.052 Uiso 1 1 calc R
C24 C 1.0029(4) -0.2304(4) 0.8951(4) 0.0442(10) Uani 1 1 d .
H24A H 1.0870 -0.2539 0.9529 0.053 Uiso 1 1 calc R
C25 C 0.9250(3) -0.3147(4) 0.8074(3) 0.0363(9) Uani 1 1 d .
H25A H 0.9565 -0.3953 0.8058 0.044 Uiso 1 1 calc R
C26 C 0.8624(3) -0.6643(4) 0.5570(3) 0.0319(8) Uani 1 1 d .
C27 C 0.8638(4) -0.6421(4) 0.4459(4) 0.0396(9) Uani 1 1 d .
H27A H 0.8360 -0.5642 0.4064 0.048 Uiso 1 1 calc R
C28 C 0.9054(4) -0.7327(5) 0.3929(4) 0.0471(11) Uani 1 1 d .
H28A H 0.9058 -0.7168 0.3174 0.056 Uiso 1 1 calc R
C29 C 0.9459(4) -0.8451(5) 0.4498(4) 0.0513(12) Uani 1 1 d .
H29A H 0.9744 -0.9071 0.4135 0.062 Uiso 1 1 calc R
C30 C 0.9454(4) -0.8690(4) 0.5593(4) 0.0495(11) Uani 1 1 d .
H30A H 0.9731 -0.9474 0.5977 0.059 Uiso 1 1 calc R
C31 C 0.9049(4) -0.7795(4) 0.6134(4) 0.0423(10) Uani 1 1 d .
H31A H 0.9059 -0.7962 0.6894 0.051 Uiso 1 1 calc R
C32 C 1.2564(5) -0.6870(5) 0.9571(5) 0.0662(15) Uani 1 1 d .
H32A H 1.2788 -0.6643 1.0424 0.079 Uiso 1 1 calc R
H32B H 1.3358 -0.6856 0.9491 0.079 Uiso 1 1 calc R

loop_
_atom_site_aniso_label
_atom_site_aniso_U_11
_atom_site_aniso_U_22
_atom_site_aniso_U_33
_atom_site_aniso_U_23
_atom_site_aniso_U_13
_atom_site_aniso_U_12
Cl1 0.0632(7) 0.0307(5) 0.0555(6) -0.0063(5) 0.0181(5) 0.0023(5)
Cl2 0.0650(8) 0.0631(8) 0.0624(7) 0.0015(7) 0.0272(6) 0.0136(7)
Cl3 0.0705(9) 0.0727(9) 0.0675(8) 0.0205(7) 0.0377(7) 0.0118(7)
O1 0.0365(14) 0.0314(15) 0.0338(13) 0.0073(11) 0.0218(12) 0.0093(11)
O2 0.0326(13) 0.0349(15) 0.0256(12) 0.0043(11) 0.0133(10) 0.0026(11)
O3 0.0379(15) 0.0352(15) 0.0352(14) 0.0087(12) 0.0193(12) 0.0086(12)
N1 0.0293(15) 0.0279(16) 0.0217(14) 0.0012(11) 0.0119(12) 0.0029(12)
C1 0.0271(17) 0.0242(19) 0.0220(15) -0.0007(13) 0.0113(13) 0.0029(14)
C2 0.0316(18) 0.0245(19) 0.0303(18) 0.0025(14) 0.0182(15) 0.0027(14)
C3 0.0278(18) 0.038(2) 0.0277(17) -0.0007(16) 0.0148(14) -0.0017(16)
C4 0.0291(18) 0.035(2) 0.0278(17) -0.0004(16) 0.0165(15) -0.0010(16)
C5 0.0228(17) 0.0273(19) 0.0327(18) -0.0027(15) 0.0143(15) -0.0002(14)
C6 0.0276(18) 0.0247(19) 0.0302(17) 0.0005(15) 0.0142(15) 0.0001(14)
C7 0.0286(19) 0.033(2) 0.0312(18) -0.0005(16) 0.0135(16) 0.0049(15)
C8 0.045(2) 0.036(2) 0.043(2) -0.0013(18) 0.0267(19) -0.0008(18)
C9 0.050(3) 0.060(3) 0.043(2) -0.003(2) 0.033(2) -0.006(2)
C10 0.051(3) 0.071(3) 0.053(3) -0.021(3) 0.034(2) 0.001(2)
C11 0.057(3) 0.047(3) 0.060(3) -0.017(2) 0.035(2) 0.006(2)
C12 0.049(2) 0.033(2) 0.048(2) -0.0021(18) 0.027(2) 0.0061(18)
C13 0.0270(18) 0.032(2) 0.0243(17) -0.0021(14) 0.0101(14) 0.0005(15)
C14 0.036(2) 0.030(2) 0.0237(16) -0.0035(14) 0.0138(15) -0.0048(15)
C15 0.036(2) 0.034(2) 0.036(2) -0.0028(17) 0.0112(18) -0.0060(17)
C16 0.069(3) 0.032(2) 0.035(2) 0.0017(18) 0.017(2) -0.017(2)
C17 0.066(3) 0.060(3) 0.045(2) -0.015(2) 0.037(2) -0.033(3)
C18 0.048(3) 0.064(3) 0.054(3) -0.016(2) 0.033(2) -0.018(2)
C19 0.036(2) 0.043(2) 0.045(2) -0.005(2) 0.0215(18) -0.0036(19)
C20 0.0265(18) 0.0273(19) 0.0293(17) 0.0007(15) 0.0135(15) -0.0012(14)
C21 0.0321(19) 0.031(2) 0.0299(18) 0.0052(16) 0.0135(15) 0.0038(15)
C22 0.042(2) 0.027(2) 0.0347(19) 0.0019(17) 0.0134(17) -0.0031(17)
C23 0.041(2) 0.045(3) 0.039(2) -0.0070(19) 0.0142(19) -0.0117(19)
C24 0.031(2) 0.047(3) 0.043(2) 0.004(2) 0.0075(18) 0.0016(19)
C25 0.031(2) 0.036(2) 0.037(2) 0.0010(17) 0.0127(17) 0.0022(16)
C26 0.0248(18) 0.036(2) 0.0370(19) -0.0086(17) 0.0160(16) -0.0051(16)
C27 0.038(2) 0.048(3) 0.040(2) -0.0049(19) 0.0236(18) 0.0015(18)
C28 0.040(2) 0.064(3) 0.046(2) -0.016(2) 0.027(2) 0.000(2)
C29 0.033(2) 0.056(3) 0.068(3) -0.025(3) 0.026(2) 0.001(2)
C30 0.047(3) 0.044(3) 0.061(3) -0.011(2) 0.028(2) 0.008(2)
C31 0.039(2) 0.044(3) 0.049(2) 0.000(2) 0.025(2) 0.0056(19)
C32 0.061(3) 0.074(4) 0.053(3) -0.010(3) 0.018(3) 0.012(3)

loop_
_atom_type_symbol
_atom_type_description
_atom_type_scat_dispersion_real
_atom_type_scat_dispersion_imag
_atom_type_scat_source
C C 0.0033 0.0016 'International Tables Vol C Tables 4.2.6.8 and 6.1.1.4'
H H 0.0000 0.0000 'International Tables Vol C Tables 4.2.6.8 and 6.1.1.4'
N N 0.0061 0.0033 'International Tables Vol C Tables 4.2.6.8 and 6.1.1.4'
O O 0.0106 0.0060 'International Tables Vol C Tables 4.2.6.8 and 6.1.1.4'
Cl Cl 0.1484 0.1585 'International Tables Vol C Tables 4.2.6.8 and 6.1.1.4'

loop_
_geom_angle_atom_site_label_1
_geom_angle_atom_site_label_2
_geom_angle_atom_site_label_3
_geom_angle
C5 O1 C4 120.4(3)
C6 N1 C1 123.6(3)
C6 N1 H1A 118.2
C1 N1 H1A 118.2
N1 C1 C5 105.7(3)
N1 C1 C13 110.7(3)
C5 C1 C13 108.7(3)
N1 C1 C2 113.5(3)
C5 C1 C2 107.5(3)
C13 C1 C2 110.6(3)
C3 C2 C20 114.1(3)
C3 C2 C1 107.5(3)
C20 C2 C1 113.4(3)
C3 C2 H2A 107.2
C20 C2 H2A 107.2
C1 C2 H2A 107.2
C4 C3 C2 122.9(3)
C4 C3 H3A 118.5
C2 C3 H3A 118.5
C3 C4 O1 120.2(3)
C3 C4 C26 128.9(3)
O1 C4 C26 111.0(3)
O2 C5 O1 119.0(3)
O2 C5 C1 125.0(3)
O1 C5 C1 116.0(3)
O3 C6 N1 123.2(3)
O3 C6 C7 122.0(3)
N1 C6 C7 114.7(3)
C12 C7 C8 119.8(4)
C12 C7 C6 117.6(3)
C8 C7 C6 122.5(4)
C9 C8 C7 119.4(4)
C9 C8 H8A 120.3
C7 C8 H8A 120.3
C10 C9 C8 119.9(4)
C10 C9 H9A 120.1
C8 C9 H9A 120.1
C11 C10 C9 120.6(4)
C11 C10 H10A 119.7
C9 C10 H10A 119.7
C10 C11 C12 119.9(4)
C10 C11 H11A 120.0
C12 C11 H11A 120.0
C11 C12 C7 120.3(4)
C11 C12 H12A 119.8
C7 C12 H12A 119.8
C14 C13 C1 112.8(3)
C14 C13 H13A 109.0
C1 C13 H13A 109.0
C14 C13 H13B 109.0
C1 C13 H13B 109.0
H13A C13 H13B 107.8
C19 C14 C15 117.7(4)
C19 C14 C13 121.2(4)
C15 C14 C13 121.0(3)
C16 C15 C14 120.9(4)
C16 C15 H15A 119.5
C14 C15 H15A 119.5
C17 C16 C15 120.0(4)
C17 C16 H16A 120.0
C15 C16 H16A 120.0
C18 C17 C16 120.3(4)
C18 C17 H17A 119.9
C16 C17 H17A 119.9
C17 C18 C19 119.4(4)
C17 C18 H18A 120.3
C19 C18 H18A 120.3
C18 C19 C14 121.6(4)
C18 C19 H19A 119.2
C14 C19 H19A 119.2
C21 C20 C25 118.0(3)
C21 C20 C2 119.6(3)
C25 C20 C2 122.4(3)
C22 C21 C20 120.2(3)
C22 C21 H21A 119.9
C20 C21 H21A 119.9
C21 C22 C23 121.6(4)
C21 C22 Cl1 119.2(3)
C23 C22 Cl1 119.2(3)
C24 C23 C22 118.6(4)
C24 C23 H23A 120.7
C22 C23 H23A 120.7
C23 C24 C25 120.5(4)
C23 C24 H24A 119.8
C25 C24 H24A 119.8
C24 C25 C20 121.2(4)
C24 C25 H25A 119.4
C20 C25 H25A 119.4
C31 C26 C27 118.3(4)
C31 C26 C4 121.2(3)
C27 C26 C4 120.4(4)
C28 C27 C26 120.7(4)
C28 C27 H27A 119.6
C26 C27 H27A 119.6
C29 C28 C27 119.8(4)
C29 C28 H28A 120.1
C27 C28 H28A 120.1
C28 C29 C30 120.5(4)
C28 C29 H29A 119.8
C30 C29 H29A 119.8
C29 C30 C31 120.4(5)
C29 C30 H30A 119.8
C31 C30 H30A 119.8
C30 C31 C26 120.3(4)
C30 C31 H31A 119.8
C26 C31 H31A 119.8
Cl2 C32 Cl3 112.3(3)
Cl2 C32 H32A 109.1
Cl3 C32 H32A 109.1
Cl2 C32 H32B 109.1
Cl3 C32 H32B 109.1
H32A C32 H32B 107.9

loop_
_geom_bond_atom_site_label_1
_geom_bond_atom_site_label_2
_geom_bond_distance
Cl1 C22 1.746(4)
Cl2 C32 1.725(5)
Cl3 C32 1.794(6)
O1 C5 1.356(4)
O1 C4 1.412(4)
O2 C5 1.203(4)
O3 C6 1.225(4)
N1 C6 1.357(4)
N1 C1 1.451(4)
N1 H1A 0.8800
C1 C5 1.525(5)
C1 C13 1.556(5)
C1 C2 1.559(5)
C2 C3 1.493(5)
C2 C20 1.515(5)
C2 H2A 1.0000
C3 C4 1.326(5)
C3 H3A 0.9500
C4 C26 1.472(5)
C6 C7 1.505(5)
C7 C12 1.380(5)
C7 C8 1.390(5)
C8 C9 1.388(5)
C8 H8A 0.9500
C9 C10 1.380(6)
C9 H9A 0.9500
C10 C11 1.370(7)
C10 H10A 0.9500
C11 C12 1.378(5)
C11 H11A 0.9500
C12 H12A 0.9500
C13 C14 1.504(5)
C13 H13A 0.9900
C13 H13B 0.9900
C14 C19 1.392(5)
C14 C15 1.395(5)
C15 C16 1.382(6)
C15 H15A 0.9500
C16 C17 1.381(7)
C16 H16A 0.9500
C17 C18 1.377(7)
C17 H17A 0.9500
C18 C19 1.384(6)
C18 H18A 0.9500
C19 H19A 0.9500
C20 C21 1.392(5)
C20 C25 1.400(5)
C21 C22 1.382(5)
C21 H21A 0.9500
C22 C23 1.390(5)
C23 C24 1.378(6)
C23 H23A 0.9500
C24 C25 1.385(5)
C24 H24A 0.9500
C25 H25A 0.9500
C26 C31 1.397(5)
C26 C27 1.400(5)
C27 C28 1.388(5)
C27 H27A 0.9500
C28 C29 1.371(7)
C28 H28A 0.9500
C29 C30 1.379(6)
C29 H29A 0.9500
C30 C31 1.381(5)
C30 H30A 0.9500
C31 H31A 0.9500
C32 H32A 0.9900
C32 H32B 0.9900

loop_
_geom_torsion_atom_site_label_1
_geom_torsion_atom_site_label_2
_geom_torsion_atom_site_label_3
_geom_torsion_atom_site_label_4
_geom_torsion
C6 N1 C1 C5 -177.3(3)
C6 N1 C1 C13 -59.8(4)
C6 N1 C1 C2 65.2(4)
N1 C1 C2 C3 169.2(3)
C5 C1 C2 C3 52.7(3)
C13 C1 C2 C3 -65.8(4)
N1 C1 C2 C20 42.1(4)
C5 C1 C2 C20 -74.4(3)
C13 C1 C2 C20 167.1(3)
C20 C2 C3 C4 99.5(4)
C1 C2 C3 C4 -27.1(5)
C2 C3 C4 O1 -7.0(5)
C2 C3 C4 C26 172.9(3)
C5 O1 C4 C3 12.9(5)
C5 O1 C4 C26 -167.0(3)
C4 O1 C5 O2 -163.1(3)
C4 O1 C5 C1 18.5(4)
N1 C1 C5 O2 8.8(5)
C13 C1 C5 O2 -110.0(4)
C2 C1 C5 O2 130.2(4)
N1 C1 C5 O1 -172.9(3)
C13 C1 C5 O1 68.3(4)
C2 C1 C5 O1 -51.4(4)
C1 N1 C6 O3 -9.0(5)
C1 N1 C6 C7 173.1(3)
O3 C6 C7 C12 -36.7(5)
N1 C6 C7 C12 141.3(3)
O3 C6 C7 C8 140.6(4)
N1 C6 C7 C8 -41.4(5)
C12 C7 C8 C9 -1.4(6)
C6 C7 C8 C9 -178.7(4)
C7 C8 C9 C10 -0.5(7)
C8 C9 C10 C11 0.9(7)
C9 C10 C11 C12 0.7(7)
C10 C11 C12 C7 -2.6(7)
C8 C7 C12 C11 3.0(6)
C6 C7 C12 C11 -179.6(4)
N1 C1 C13 C14 -50.0(4)
C5 C1 C13 C14 65.6(4)
C2 C1 C13 C14 -176.7(3)
C1 C13 C14 C19 101.8(4)
C1 C13 C14 C15 -76.9(4)
C19 C14 C15 C16 -1.4(6)
C13 C14 C15 C16 177.4(3)
C14 C15 C16 C17 1.3(6)
C15 C16 C17 C18 0.5(7)
C16 C17 C18 C19 -2.0(7)
C17 C18 C19 C14 1.9(6)
C15 C14 C19 C18 -0.2(6)
C13 C14 C19 C18 -178.9(4)
C3 C2 C20 C21 141.8(3)
C1 C2 C20 C21 -94.7(4)
C3 C2 C20 C25 -39.6(5)
C1 C2 C20 C25 83.9(4)
C25 C20 C21 C22 0.2(5)
C2 C20 C21 C22 178.8(3)
C20 C21 C22 C23 -0.7(6)
C20 C21 C22 Cl1 -178.0(3)
C21 C22 C23 C24 0.7(6)
Cl1 C22 C23 C24 178.1(3)
C22 C23 C24 C25 -0.3(6)
C23 C24 C25 C20 -0.2(6)
C21 C20 C25 C24 0.3(6)
C2 C20 C25 C24 -178.4(4)
C3 C4 C26 C31 175.1(4)
O1 C4 C26 C31 -5.0(5)
C3 C4 C26 C27 -8.0(6)
O1 C4 C26 C27 172.0(3)
C31 C26 C27 C28 0.5(6)
C4 C26 C27 C28 -176.6(3)
C26 C27 C28 C29 -0.1(6)
C27 C28 C29 C30 0.1(6)
C28 C29 C30 C31 -0.4(6)
C29 C30 C31 C26 0.8(6)
C27 C26 C31 C30 -0.8(6)
C4 C26 C31 C30 176.2(4)
